data_2205684
loop_
_publ_author_name
'Da-Bin Qin'
'Hai-Bin Song'
'Feng-Bo Xu'
'Qing-Shang Li'
'Zheng-Zhi Zhang'

_publ_section_title
;{1,8-Bis[2-(1-benzyl-1<i>H</i>-imidazol-3-ylmethyl-\k<i>C</i>^2^)phenoxy]-3,6-dioxaoctane-\k^2^<i>O</i>^3^,<i>O</i>^6^}mercury(II)
 bis(hexaflourophosphate) nitromethane solvate
;
_journal_issue 5
_journal_name_full 'Acta Crystallographica Section E'
_journal_page_first m826
_journal_page_last m827
_journal_paper_doi 10.1107/S1600536805009943
_journal_volume 61
_journal_year 2005
_chemical_formula_iupac '[Hg (C40 H42 N4 O4)] (P F6)2 , C H3 N O2'
_chemical_formula_moiety 'C40 H42 Hg N4 O4 2+ , 2F6 P - , C H3 N O2'
_chemical_formula_sum 'C41 H45 F12 Hg N5 O6 P2'
_chemical_formula_weight 1194.35
_chemical_name_systematic
;
{1,8-Bis[2-(1-benzyl-1H-imidazol-3-ylmethyl-\kC^2^)phenoxy]-3,6-dioxaoctane-
\k^2^O^3^,O^6^}mercury(II) bis(hexaflourophosphate) nitromethane solvate
;
_space_group_IT_number 2
_symmetry_cell_setting triclinic
_symmetry_space_group_name_Hall '-P 1'
_symmetry_space_group_name_H-M 'P -1'
_atom_sites_solution_hydrogens geom
_atom_sites_solution_primary direct
_atom_sites_solution_secondary difmap
_audit_creation_method SHELXL97
_cell_angle_alpha 89.721(5)
_cell_angle_beta 85.328(6)
_cell_angle_gamma 66.677(4)
_cell_formula_units_Z 2
_cell_length_a 10.729(3)
_cell_length_b 12.116(3)
_cell_length_c 19.552(6)
_cell_measurement_reflns_used 932
_cell_measurement_temperature 293(2)
_cell_measurement_theta_max 22.30
_cell_measurement_theta_min 2.30
_cell_volume 2325.1(11)
_computing_cell_refinement SMART
_computing_data_collection 'SMART (Bruker, 1998)'
_computing_data_reduction 'SAINT (Bruker, 1999)'
_computing_molecular_graphics 'SHELXTL (Bruker, 1999)'
_computing_publication_material SHELXTL
_computing_structure_refinement 'SHELXL97 (Sheldrick, 1997)'
_computing_structure_solution 'SHELXS97 (Sheldrick, 1997)'
_diffrn_ambient_temperature 293(2)
_diffrn_measured_fraction_theta_full 0.997
_diffrn_measured_fraction_theta_max 0.997
_diffrn_measurement_device_type 'Bruker SMART CCD area-detector'
_diffrn_measurement_method '\f and \w'
_diffrn_radiation_monochromator graphite
_diffrn_radiation_source 'fine-focus sealed tube'
_diffrn_radiation_type MoK\a
_diffrn_radiation_wavelength 0.71073
_diffrn_reflns_av_R_equivalents 0.0335
_diffrn_reflns_av_sigmaI/netI 0.0747
_diffrn_reflns_limit_h_max 8
_diffrn_reflns_limit_h_min -12
_diffrn_reflns_limit_k_max 13
_diffrn_reflns_limit_k_min -14
_diffrn_reflns_limit_l_max 23
_diffrn_reflns_limit_l_min -22
_diffrn_reflns_number 12192
_diffrn_reflns_theta_full 25.01
_diffrn_reflns_theta_max 25.01
_diffrn_reflns_theta_min 1.05
_exptl_absorpt_coefficient_mu 3.478
_exptl_absorpt_correction_T_max 0.573
_exptl_absorpt_correction_T_min 0.428
_exptl_absorpt_correction_type multi-scan
_exptl_absorpt_process_details '(SADABS; Sheldrick, 1996)'
_exptl_crystal_colour colourless
_exptl_crystal_density_diffrn 1.706
_exptl_crystal_density_meas ?
_exptl_crystal_density_method .
_exptl_crystal_description block
_exptl_crystal_F_000 1184
_exptl_crystal_size_max 0.24
_exptl_crystal_size_mid 0.20
_exptl_crystal_size_min 0.16
_refine_diff_density_max 1.059
_refine_diff_density_min -0.910
_refine_ls_extinction_method none
_refine_ls_goodness_of_fit_ref 1.021
_refine_ls_hydrogen_treatment constr
_refine_ls_matrix_type full
_refine_ls_number_parameters 605
_refine_ls_number_reflns 8170
_refine_ls_number_restraints 72
_refine_ls_restrained_S_all 1.066
_refine_ls_R_factor_all 0.0753
_refine_ls_R_factor_gt 0.0492
_refine_ls_shift/su_max 0.001
_refine_ls_shift/su_mean 0.000
_refine_ls_structure_factor_coef Fsqd
_refine_ls_weighting_details 'calc w = 1/[\s^2^(Fo^2^)+(0.0571P)^2^] where P = (Fo^2^+2Fc^2^)/3'
_refine_ls_weighting_scheme calc
_refine_ls_wR_factor_gt 0.1010
_refine_ls_wR_factor_ref 0.1123
_reflns_number_gt 6318
_reflns_number_total 8170
_reflns_threshold_expression I>2\s(I)
_cod_data_source_file cv6480.cif
_cod_data_source_block I
_cod_depositor_comments
;
The following automatic conversions were performed:
'_symmetry_cell_setting' value 'Triclinic' changed to 'triclinic'
according to '/home/saulius/struct/CIF-dictionaries/cif_core.dic'
dictionary named 'cif_core.dic' version 2.4.1 from 2010-06-29.

Automatic conversion script
Id: cif_fix_enum 1527 2010-12-29 10:47:43Z saulius 

The following automatic conversions were performed:

'_symmetry_cell_setting' value 'Triclinic' changed to 'triclinic'
according to /home/saulius/struct/CIF-dictionaries/cif_core.dic
dictionary named 'cif_core.dic' version 2.4.1 from 2010-06-29.

Automatic conversion script
Id: cif_fix_values 1715 2011-07-08 13:25:40Z adriana 
;
_cod_database_code 2205684
_cod_database_fobs_code 2205684

loop_
_symmetry_equiv_pos_as_xyz
'x, y, z'
'-x, -y, -z'

loop_
_atom_site_label
_atom_site_fract_x
_atom_site_fract_y
_atom_site_fract_z
_atom_site_U_iso_or_equiv
_atom_site_adp_type
_atom_site_calc_flag
_atom_site_refinement_flags
_atom_site_occupancy
_atom_site_type_symbol
Hg1 0.23186(3) 0.25325(2) 0.270744(15) 0.04089(11) Uani d . 1 Hg
O1 0.4097(5) 0.0529(5) 0.3607(3) 0.0625(16) Uani d . 1 O
O2 0.5020(5) 0.1967(5) 0.2716(3) 0.0526(13) Uani d . 1 O
O3 0.3477(5) 0.4084(5) 0.1986(3) 0.0549(14) Uani d . 1 O
O4 0.0676(6) 0.4854(5) 0.1623(3) 0.0635(16) Uani d . 1 O
N1 0.1681(6) 0.2506(6) 0.4234(3) 0.0499(16) Uani d . 1 N
N2 0.2179(6) 0.4023(5) 0.4025(3) 0.0513(17) Uani d . 1 N
N3 0.1113(6) 0.2273(5) 0.1404(3) 0.0377(13) Uani d . 1 N
N4 0.3225(6) 0.1099(5) 0.1323(3) 0.0386(14) Uani d . 1 N
C1 0.2048(7) 0.3093(6) 0.3731(4) 0.0428(18) Uani d . 1 C
C2 0.1573(10) 0.3067(9) 0.4851(5) 0.074(3) Uani d . 1 C
H2 0.1331 0.2833 0.5278 0.088 Uiso calc R 1 H
C3 0.1884(10) 0.4021(9) 0.4723(4) 0.073(3) Uani d . 1 C
H3 0.1897 0.4577 0.5045 0.088 Uiso calc R 1 H
C4 0.1388(8) 0.1449(7) 0.4146(5) 0.057(2) Uani d . 1 C
H4A 0.1297 0.1348 0.3663 0.069 Uiso calc R 1 H
H4B 0.0517 0.1587 0.4395 0.069 Uiso calc R 1 H
C5 0.2438(8) 0.0296(7) 0.4383(4) 0.052(2) Uani d . 1 C
C6 0.2079(10) -0.0374(9) 0.4877(5) 0.073(3) Uani d . 1 C
H6 0.1204 -0.0057 0.5098 0.087 Uiso calc R 1 H
C7 0.2976(13) -0.1500(10) 0.5052(6) 0.083(3) Uani d . 1 C
H7 0.2712 -0.1940 0.5381 0.099 Uiso calc R 1 H
C8 0.4257(14) -0.1946(9) 0.4730(6) 0.091(4) Uani d . 1 C
H8 0.4870 -0.2700 0.4846 0.109 Uiso calc R 1 H
C9 0.4674(10) -0.1329(8) 0.4242(5) 0.074(3) Uani d . 1 C
H9 0.5551 -0.1660 0.4025 0.088 Uiso calc R 1 H
C10 0.3758(9) -0.0186(7) 0.4074(4) 0.055(2) Uani d . 1 C
C11 0.5502(8) 0.0304(8) 0.3449(5) 0.063(2) Uani d . 1 C
H11A 0.5858 -0.0231 0.3048 0.076 Uiso calc R 1 H
H11B 0.6015 -0.0088 0.3831 0.076 Uiso calc R 1 H
C12 0.5672(8) 0.1434(8) 0.3316(4) 0.061(2) Uani d . 1 C
H12A 0.5276 0.1986 0.3707 0.073 Uiso calc R 1 H
H12B 0.6634 0.1276 0.3249 0.073 Uiso calc R 1 H
C13 0.5509(8) 0.2854(7) 0.2470(4) 0.055(2) Uani d . 1 C
H13A 0.6491 0.2487 0.2377 0.066 Uiso calc R 1 H
H13B 0.5287 0.3486 0.2818 0.066 Uiso calc R 1 H
C14 0.4880(8) 0.3371(8) 0.1839(4) 0.061(2) Uani d . 1 C
H14A 0.5330 0.3860 0.1632 0.073 Uiso calc R 1 H
H14B 0.4996 0.2728 0.1514 0.073 Uiso calc R 1 H
C15 0.2944(9) 0.4701(9) 0.1382(5) 0.078(3) Uani d . 1 C
H15A 0.3041 0.4115 0.1023 0.094 Uiso calc R 1 H
H15B 0.3473 0.5156 0.1223 0.094 Uiso calc R 1 H
C16 0.1507(9) 0.5519(7) 0.1500(5) 0.070(3) Uani d . 1 C
H16A 0.1387 0.6049 0.1892 0.084 Uiso calc R 1 H
H16B 0.1232 0.6010 0.1102 0.084 Uiso calc R 1 H
C17 -0.0422(7) 0.5054(6) 0.1238(4) 0.0470(19) Uani d . 1 C
C18 -0.1033(9) 0.6069(7) 0.0874(5) 0.065(2) Uani d . 1 C
H18 -0.0725 0.6686 0.0868 0.078 Uiso calc R 1 H
C19 -0.2128(9) 0.6144(8) 0.0515(5) 0.074(3) Uani d . 1 C
H19 -0.2546 0.6821 0.0260 0.089 Uiso calc R 1 H
C20 -0.2605(9) 0.5264(8) 0.0523(5) 0.068(2) Uani d . 1 C
H20 -0.3338 0.5332 0.0278 0.081 Uiso calc R 1 H
C21 -0.1989(8) 0.4276(7) 0.0899(4) 0.055(2) Uani d . 1 C
H21 -0.2309 0.3666 0.0906 0.065 Uiso calc R 1 H
C22 -0.0911(7) 0.4154(6) 0.1269(4) 0.0421(17) Uani d . 1 C
C23 -0.0263(7) 0.3072(6) 0.1691(4) 0.0447(18) Uani d . 1 C
H23A -0.0210 0.3335 0.2151 0.054 Uiso calc R 1 H
H23B -0.0838 0.2622 0.1725 0.054 Uiso calc R 1 H
C24 0.2242(7) 0.1899(6) 0.1738(3) 0.0362(16) Uani d . 1 C
C25 0.2720(8) 0.0991(7) 0.0715(4) 0.0477(19) Uani d . 1 C
H25 0.3202 0.0501 0.0337 0.057 Uiso calc R 1 H
C26 0.1413(8) 0.1720(6) 0.0771(4) 0.0468(19) Uani d . 1 C
H26 0.0807 0.1835 0.0438 0.056 Uiso calc R 1 H
C27 0.2582(8) 0.4918(7) 0.3678(5) 0.062(2) Uani d . 1 C
H27A 0.2991 0.4612 0.3220 0.075 Uiso calc R 1 H
H27B 0.3267 0.5037 0.3927 0.075 Uiso calc R 1 H
C28 0.1409(8) 0.6106(7) 0.3624(4) 0.0505(19) Uani d . 1 C
C29 0.0233(10) 0.6195(9) 0.3352(5) 0.078(3) Uani d . 1 C
H29 0.0114 0.5499 0.3242 0.093 Uiso calc R 1 H
C30 -0.0782(10) 0.7311(11) 0.3240(5) 0.084(3) Uani d . 1 C
H30 -0.1566 0.7359 0.3047 0.101 Uiso calc R 1 H
C31 -0.0626(12) 0.8335(9) 0.3412(6) 0.082(3) Uani d . 1 C
H31 -0.1304 0.9085 0.3343 0.098 Uiso calc R 1 H
C32 0.0510(12) 0.8250(8) 0.3681(6) 0.087(3) Uani d . 1 C
H32 0.0618 0.8950 0.3792 0.105 Uiso calc R 1 H
C33 0.1522(9) 0.7161(7) 0.3799(5) 0.064(2) Uani d . 1 C
H33 0.2291 0.7134 0.3998 0.076 Uiso calc R 1 H
C34 0.4552(7) 0.0279(6) 0.1517(4) 0.0484(19) Uani d . 1 C
H34A 0.4867 0.0688 0.1845 0.058 Uiso calc R 1 H
H34B 0.5199 0.0063 0.1114 0.058 Uiso calc R 1 H
C35 0.4521(8) -0.0854(6) 0.1829(4) 0.0456(18) Uani d . 1 C
C36 0.3335(9) -0.0986(8) 0.2047(5) 0.069(3) Uani d . 1 C
H36 0.2504 -0.0353 0.1995 0.082 Uiso calc R 1 H
C37 0.3341(11) -0.2019(9) 0.2337(6) 0.094(4) Uani d . 1 C
H37 0.2528 -0.2087 0.2482 0.113 Uiso calc R 1 H
C38 0.4583(14) -0.2960(9) 0.2409(6) 0.100(4) Uani d . 1 C
H38 0.4605 -0.3662 0.2614 0.120 Uiso calc R 1 H
C39 0.5760(12) -0.2869(9) 0.2185(7) 0.096(4) Uani d . 1 C
H39 0.6588 -0.3510 0.2229 0.115 Uiso calc R 1 H
C40 0.5736(9) -0.1824(8) 0.1889(5) 0.074(3) Uani d . 1 C
H40 0.6551 -0.1773 0.1729 0.089 Uiso calc R 1 H
P1 0.8775(2) 0.9848(2) 0.13698(14) 0.0616(6) Uani d . 1 P
P2 0.7617(2) 0.4098(2) 0.36420(12) 0.0606(6) Uani d . 1 P
F1 0.9688(8) 1.0034(9) 0.0770(5) 0.183(4) Uani d U 1 F
F2 0.9777(9) 0.8579(6) 0.1504(5) 0.159(3) Uani d U 1 F
F3 0.8039(10) 0.9424(8) 0.0866(5) 0.168(3) Uani d U 1 F
F4 0.7805(8) 0.9754(8) 0.1966(4) 0.148(3) Uani d U 1 F
F5 0.7765(8) 1.1171(6) 0.1251(4) 0.144(3) Uani d U 1 F
F6 0.9470(11) 1.0315(9) 0.1868(6) 0.196(4) Uani d U 1 F
F7 0.8109(7) 0.3747(5) 0.4382(3) 0.109(2) Uani d U 1 F
F8 0.8042(7) 0.2722(5) 0.3467(3) 0.1023(19) Uani d U 1 F
F9 0.6161(7) 0.4205(8) 0.3892(4) 0.135(3) Uani d U 1 F
F10 0.7228(6) 0.4387(5) 0.2888(3) 0.0891(17) Uani d U 1 F
F11 0.7225(7) 0.5469(5) 0.3820(3) 0.1024(19) Uani d U 1 F
F12 0.9124(6) 0.3924(7) 0.3404(4) 0.122(2) Uani d U 1 F
C41 0.2523(10) 0.8121(9) 0.0396(5) 0.085(3) Uani d . 1 C
H41A 0.1999 0.7696 0.0250 0.128 Uiso calc R 1 H
H41B 0.2109 0.8947 0.0272 0.128 Uiso calc R 1 H
H41C 0.2553 0.8078 0.0885 0.128 Uiso calc R 1 H
N5 0.3909(8) 0.7575(7) 0.0064(4) 0.066(2) Uani d . 1 N
O5 0.4576(7) 0.8191(7) -0.0009(4) 0.093(2) Uani d . 1 O
O6 0.4326(7) 0.6541(6) -0.0140(4) 0.107(3) Uani d . 1 O

loop_
_atom_site_aniso_label
_atom_site_aniso_U_11
_atom_site_aniso_U_22
_atom_site_aniso_U_33
_atom_site_aniso_U_12
_atom_site_aniso_U_13
_atom_site_aniso_U_23
Hg1 0.04394(18) 0.04093(17) 0.03643(17) -0.01413(12) -0.00995(11) -0.00259(11)
O1 0.044(3) 0.063(4) 0.064(4) -0.004(3) -0.001(3) 0.022(3)
O2 0.043(3) 0.068(4) 0.052(3) -0.026(3) -0.012(3) 0.006(3)
O3 0.052(3) 0.058(3) 0.059(4) -0.026(3) -0.013(3) 0.013(3)
O4 0.061(4) 0.061(4) 0.085(4) -0.037(3) -0.032(3) 0.025(3)
N1 0.051(4) 0.053(4) 0.035(4) -0.009(3) -0.003(3) -0.006(3)
N2 0.057(4) 0.045(4) 0.048(4) -0.015(3) -0.013(3) -0.010(3)
N3 0.042(4) 0.034(3) 0.037(3) -0.015(3) -0.007(3) 0.004(3)
N4 0.044(4) 0.029(3) 0.043(4) -0.015(3) -0.007(3) 0.000(3)
C1 0.042(4) 0.040(4) 0.038(4) -0.006(3) -0.012(3) -0.003(3)
C2 0.086(7) 0.075(7) 0.041(5) -0.012(5) 0.001(5) -0.004(5)
C3 0.098(8) 0.069(6) 0.038(5) -0.014(6) -0.015(5) -0.016(5)
C4 0.048(5) 0.062(5) 0.064(6) -0.023(4) -0.010(4) 0.011(4)
C5 0.058(5) 0.051(5) 0.053(5) -0.026(4) -0.012(4) 0.008(4)
C6 0.083(7) 0.092(7) 0.061(6) -0.053(6) -0.013(5) 0.014(5)
C7 0.116(9) 0.085(8) 0.073(7) -0.064(7) -0.033(7) 0.036(6)
C8 0.129(11) 0.058(6) 0.093(9) -0.038(7) -0.046(8) 0.033(6)
C9 0.061(6) 0.070(6) 0.079(7) -0.012(5) -0.019(5) 0.013(5)
C10 0.066(6) 0.054(5) 0.046(5) -0.022(4) -0.019(4) 0.012(4)
C11 0.039(5) 0.077(6) 0.057(6) -0.005(4) -0.011(4) 0.013(5)
C12 0.046(5) 0.076(6) 0.060(6) -0.021(4) -0.019(4) 0.006(5)
C13 0.036(4) 0.061(5) 0.068(6) -0.021(4) 0.000(4) -0.012(4)
C14 0.059(6) 0.064(5) 0.063(6) -0.028(5) 0.000(4) 0.006(5)
C15 0.070(7) 0.083(7) 0.088(8) -0.035(6) -0.015(5) 0.037(6)
C16 0.071(6) 0.055(5) 0.094(8) -0.033(5) -0.027(5) 0.029(5)
C17 0.040(4) 0.040(4) 0.056(5) -0.008(3) -0.010(4) -0.001(4)
C18 0.060(6) 0.044(5) 0.093(7) -0.020(4) -0.023(5) 0.022(5)
C19 0.068(6) 0.066(6) 0.074(7) -0.009(5) -0.026(5) 0.030(5)
C20 0.059(6) 0.079(6) 0.068(6) -0.027(5) -0.026(5) 0.013(5)
C21 0.057(5) 0.059(5) 0.049(5) -0.021(4) -0.015(4) 0.004(4)
C22 0.036(4) 0.040(4) 0.046(5) -0.011(3) -0.008(3) 0.003(3)
C23 0.041(4) 0.049(4) 0.043(5) -0.017(4) -0.005(3) 0.004(4)
C24 0.044(4) 0.032(4) 0.037(4) -0.019(3) -0.009(3) 0.003(3)
C25 0.060(5) 0.043(4) 0.039(5) -0.020(4) -0.003(4) -0.008(4)
C26 0.062(5) 0.049(4) 0.033(4) -0.023(4) -0.015(4) 0.003(3)
C27 0.053(5) 0.048(5) 0.082(7) -0.015(4) -0.009(4) -0.019(5)
C28 0.051(5) 0.053(5) 0.044(5) -0.017(4) -0.007(4) -0.007(4)
C29 0.075(7) 0.070(6) 0.090(8) -0.028(5) -0.024(6) -0.017(5)
C30 0.064(7) 0.104(9) 0.069(7) -0.015(6) -0.017(5) -0.001(6)
C31 0.084(8) 0.054(6) 0.083(8) -0.005(5) 0.004(6) 0.013(5)
C32 0.095(9) 0.049(6) 0.118(10) -0.029(6) -0.002(7) 0.000(6)
C33 0.064(6) 0.059(6) 0.074(6) -0.032(5) -0.001(5) -0.010(5)
C34 0.043(4) 0.040(4) 0.057(5) -0.012(3) -0.006(4) -0.003(4)
C35 0.046(5) 0.038(4) 0.051(5) -0.015(4) -0.005(4) -0.002(3)
C36 0.056(6) 0.058(6) 0.083(7) -0.014(4) -0.002(5) 0.014(5)
C37 0.094(8) 0.077(7) 0.115(10) -0.040(7) 0.005(7) 0.031(7)
C38 0.130(11) 0.056(6) 0.107(10) -0.029(7) -0.004(8) 0.035(6)
C39 0.086(8) 0.052(6) 0.132(11) -0.007(6) -0.014(7) 0.029(6)
C40 0.058(6) 0.058(6) 0.093(8) -0.009(5) -0.004(5) 0.006(5)
P1 0.0519(14) 0.0564(14) 0.0766(17) -0.0233(11) 0.0049(12) -0.0007(12)
P2 0.0669(16) 0.0722(15) 0.0567(15) -0.0395(13) -0.0209(12) 0.0078(12)
F1 0.132(6) 0.217(7) 0.180(7) -0.060(5) 0.048(5) 0.057(6)
F2 0.159(6) 0.092(5) 0.173(7) 0.002(4) 0.007(5) 0.019(5)
F3 0.223(7) 0.186(7) 0.139(6) -0.120(6) -0.057(5) -0.011(5)
F4 0.116(5) 0.207(7) 0.119(5) -0.067(5) 0.017(4) 0.040(5)
F5 0.145(6) 0.098(5) 0.133(6) 0.011(4) -0.007(5) 0.010(4)
F6 0.228(8) 0.193(7) 0.227(8) -0.130(6) -0.108(6) 0.016(6)
F7 0.160(5) 0.104(4) 0.073(4) -0.057(4) -0.045(4) 0.006(3)
F8 0.148(5) 0.077(4) 0.092(4) -0.051(3) -0.037(4) 0.005(3)
F9 0.096(5) 0.192(6) 0.129(6) -0.074(5) 0.018(4) -0.018(5)
F10 0.114(4) 0.095(4) 0.062(3) -0.040(3) -0.036(3) 0.018(3)
F11 0.132(5) 0.071(3) 0.097(4) -0.029(3) -0.032(4) -0.003(3)
F12 0.084(4) 0.155(5) 0.145(6) -0.065(4) -0.019(4) 0.010(5)
C41 0.080(7) 0.080(7) 0.088(8) -0.029(6) 0.019(6) -0.023(6)
N5 0.062(5) 0.065(5) 0.063(5) -0.015(4) -0.015(4) -0.005(4)
O5 0.073(5) 0.099(5) 0.108(6) -0.038(4) -0.002(4) -0.005(5)
O6 0.087(5) 0.070(5) 0.136(7) 0.002(4) -0.025(5) -0.032(5)

loop_
_atom_type_symbol
_atom_type_description
_atom_type_scat_dispersion_real
_atom_type_scat_dispersion_imag
_atom_type_scat_source
C C 0.0033 0.0016 'International Tables Vol C Tables 4.2.6.8 and 6.1.1.4'
H H 0.0000 0.0000 'International Tables Vol C Tables 4.2.6.8 and 6.1.1.4'
N N 0.0061 0.0033 'International Tables Vol C Tables 4.2.6.8 and 6.1.1.4'
O O 0.0106 0.0060 'International Tables Vol C Tables 4.2.6.8 and 6.1.1.4'
F F 0.0171 0.0103 'International Tables Vol C Tables 4.2.6.8 and 6.1.1.4'
P P 0.1023 0.0942 'International Tables Vol C Tables 4.2.6.8 and 6.1.1.4'
Hg Hg -2.3894 9.2266 'International Tables Vol C Tables 4.2.6.8 and 6.1.1.4'

loop_
_geom_angle_atom_site_label_1
_geom_angle_atom_site_label_2
_geom_angle_atom_site_label_3
_geom_angle
_geom_angle_publ_flag
C24 Hg1 C1 168.3(3) y
O2 Hg1 O3 61.5(2) y
C1 Hg1 O2 89.5(2) y
C24 Hg1 O2 100.8(2) y
C1 Hg1 O3 104.6(2) y
C24 Hg1 O3 85.3(2) y
C10 O1 C11 118.8(6) ?
C12 O2 C13 109.8(6) ?
C14 O3 C15 108.9(6) ?
C17 O4 C16 120.3(6) ?
C1 N1 C2 110.2(7) y
C1 N1 C4 125.7(7) ?
C2 N1 C4 124.0(8) y
C1 N2 C3 109.3(7) ?
C1 N2 C27 126.5(7) ?
C3 N2 C27 124.2(7) ?
C24 N3 C26 109.1(6) ?
C24 N3 C23 125.8(6) ?
C26 N3 C23 124.9(6) ?
C24 N4 C25 109.6(6) ?
C24 N4 C34 125.9(6) y
C25 N4 C34 123.4(6) ?
N2 C1 N1 106.7(7) ?
N2 C1 Hg1 130.9(6) y
N1 C1 Hg1 122.4(5) y
C3 C2 N1 106.6(8) ?
C3 C2 H2 126.7 ?
N1 C2 H2 126.7 ?
C2 C3 N2 107.2(8) ?
C2 C3 H3 126.4 ?
N2 C3 H3 126.4 ?
N1 C4 C5 115.2(6) ?
N1 C4 H4A 108.5 ?
C5 C4 H4A 108.5 ?
N1 C4 H4B 108.5 ?
C5 C4 H4B 108.5 ?
H4A C4 H4B 107.5 ?
C10 C5 C6 117.6(8) ?
C10 C5 C4 121.4(7) ?
C6 C5 C4 120.7(8) ?
C7 C6 C5 122.3(10) ?
C7 C6 H6 118.9 ?
C5 C6 H6 118.9 ?
C8 C7 C6 118.1(9) ?
C8 C7 H7 120.9 ?
C6 C7 H7 120.9 ?
C7 C8 C9 122.4(10) ?
C7 C8 H8 118.8 ?
C9 C8 H8 118.8 ?
C8 C9 C10 118.8(10) ?
C8 C9 H9 120.6 ?
C10 C9 H9 120.6 ?
O1 C10 C5 116.0(7) ?
O1 C10 C9 123.3(8) ?
C5 C10 C9 120.7(8) ?
O1 C11 C12 110.7(7) ?
O1 C11 H11A 109.5 ?
C12 C11 H11A 109.5 ?
O1 C11 H11B 109.5 ?
C12 C11 H11B 109.5 ?
H11A C11 H11B 108.1 ?
O2 C12 C11 110.0(7) ?
O2 C12 H12A 109.7 ?
C11 C12 H12A 109.7 ?
O2 C12 H12B 109.7 ?
C11 C12 H12B 109.7 ?
H12A C12 H12B 108.2 ?
O2 C13 C14 110.0(6) ?
O2 C13 H13A 109.7 ?
C14 C13 H13A 109.7 ?
O2 C13 H13B 109.7 ?
C14 C13 H13B 109.7 ?
H13A C13 H13B 108.2 ?
O3 C14 C13 110.6(7) ?
O3 C14 H14A 109.5 ?
C13 C14 H14A 109.5 ?
O3 C14 H14B 109.5 ?
C13 C14 H14B 109.5 ?
H14A C14 H14B 108.1 ?
O3 C15 C16 112.5(8) ?
O3 C15 H15A 109.1 ?
C16 C15 H15A 109.1 ?
O3 C15 H15B 109.1 ?
C16 C15 H15B 109.1 ?
H15A C15 H15B 107.8 ?
O4 C16 C15 110.4(7) ?
O4 C16 H16A 109.6 ?
C15 C16 H16A 109.6 ?
O4 C16 H16B 109.6 ?
C15 C16 H16B 109.6 ?
H16A C16 H16B 108.1 ?
C18 C17 C22 121.2(7) ?
C18 C17 O4 124.3(7) ?
C22 C17 O4 114.5(6) ?
C17 C18 C19 117.8(8) ?
C17 C18 H18 121.1 ?
C19 C18 H18 121.1 ?
C20 C19 C18 122.2(8) ?
C20 C19 H19 118.9 ?
C18 C19 H19 118.9 ?
C19 C20 C21 118.5(8) ?
C19 C20 H20 120.7 ?
C21 C20 H20 120.7 ?
C20 C21 C22 122.0(8) ?
C20 C21 H21 119.0 ?
C22 C21 H21 119.0 ?
C21 C22 C17 118.2(7) ?
C21 C22 C23 121.2(7) ?
C17 C22 C23 120.5(6) ?
N3 C23 C22 113.1(6) ?
N3 C23 H23A 109.0 ?
C22 C23 H23A 109.0 ?
N3 C23 H23B 109.0 ?
C22 C23 H23B 109.0 ?
H23A C23 H23B 107.8 ?
N4 C24 N3 106.5(6) ?
N4 C24 Hg1 129.8(5) ?
N3 C24 Hg1 123.6(5) ?
C26 C25 N4 106.6(7) ?
C26 C25 H25 126.7 ?
N4 C25 H25 126.7 ?
C25 C26 N3 108.0(6) ?
C25 C26 H26 126.0 ?
N3 C26 H26 126.0 ?
N2 C27 C28 112.9(7) ?
N2 C27 H27A 109.0 ?
C28 C27 H27A 109.0 ?
N2 C27 H27B 109.0 ?
C28 C27 H27B 109.0 ?
H27A C27 H27B 107.8 ?
C29 C28 C33 117.5(8) ?
C29 C28 C27 121.8(7) ?
C33 C28 C27 120.5(7) ?
C28 C29 C30 120.9(9) ?
C28 C29 H29 119.5 ?
C30 C29 H29 119.5 ?
C31 C30 C29 119.8(10) ?
C31 C30 H30 120.1 ?
C29 C30 H30 120.1 ?
C32 C31 C30 119.3(9) ?
C32 C31 H31 120.4 ?
C30 C31 H31 120.4 ?
C31 C32 C33 122.0(9) ?
C31 C32 H32 119.0 ?
C33 C32 H32 119.0 ?
C32 C33 C28 120.5(9) ?
C32 C33 H33 119.7 ?
C28 C33 H33 119.7 ?
N4 C34 C35 112.8(6) ?
N4 C34 H34A 109.0 ?
C35 C34 H34A 109.0 ?
N4 C34 H34B 109.0 ?
C35 C34 H34B 109.0 ?
H34A C34 H34B 107.8 ?
C36 C35 C40 117.6(8) ?
C36 C35 C34 123.5(7) ?
C40 C35 C34 118.9(7) ?
C37 C36 C35 122.1(8) ?
C37 C36 H36 119.0 ?
C35 C36 H36 119.0 ?
C36 C37 C38 118.6(10) ?
C36 C37 H37 120.7 ?
C38 C37 H37 120.7 ?
C39 C38 C37 120.6(10) ?
C39 C38 H38 119.7 ?
C37 C38 H38 119.7 ?
C38 C39 C40 120.0(10) ?
C38 C39 H39 120.0 ?
C40 C39 H39 120.0 ?
C35 C40 C39 121.0(9) ?
C35 C40 H40 119.5 ?
C39 C40 H40 119.5 ?
F6 P1 F3 177.9(6) ?
F6 P1 F2 88.3(6) ?
F3 P1 F2 93.8(5) ?
F6 P1 F4 89.5(6) ?
F3 P1 F4 90.4(5) ?
F2 P1 F4 89.6(5) ?
F6 P1 F1 89.9(6) ?
F3 P1 F1 90.1(6) ?
F2 P1 F1 94.3(5) ?
F4 P1 F1 176.1(5) ?
F6 P1 F5 89.8(5) ?
F3 P1 F5 88.2(5) ?
F2 P1 F5 178.0(6) ?
F4 P1 F5 90.3(5) ?
F1 P1 F5 85.8(5) ?
F9 P2 F10 92.1(4) ?
F9 P2 F8 89.6(4) ?
F10 P2 F8 89.1(3) ?
F9 P2 F11 91.5(4) ?
F10 P2 F11 91.4(3) ?
F8 P2 F11 178.7(4) ?
F9 P2 F12 177.0(4) ?
F10 P2 F12 89.6(4) ?
F8 P2 F12 88.0(4) ?
F11 P2 F12 90.8(4) ?
F9 P2 F7 91.0(4) ?
F10 P2 F7 176.1(4) ?
F8 P2 F7 88.6(3) ?
F11 P2 F7 90.7(3) ?
F12 P2 F7 87.1(4) ?
N5 C41 H41A 109.5 ?
N5 C41 H41B 109.5 ?
H41A C41 H41B 109.5 ?
N5 C41 H41C 109.5 ?
H41A C41 H41C 109.5 ?
H41B C41 H41C 109.5 ?
O6 N5 O5 123.2(9) ?
O6 N5 C41 118.1(9) ?
O5 N5 C41 118.7(8) ?

loop_
_geom_bond_atom_site_label_1
_geom_bond_atom_site_label_2
_geom_bond_distance
_geom_bond_publ_flag
Hg1 C24 2.068(7) y
Hg1 C1 2.076(7) y
Hg1 O2 2.703(5) y
Hg1 O3 2.934(5) y
O1 C10 1.379(9) ?
O1 C11 1.430(9) ?
O2 C12 1.432(9) ?
O2 C13 1.435(9) ?
O3 C14 1.414(9) ?
O3 C15 1.429(10) ?
O4 C17 1.390(8) ?
O4 C16 1.426(9) ?
N1 C1 1.334(9) ?
N1 C2 1.361(10) ?
N1 C4 1.449(10) ?
N2 C1 1.329(9) ?
N2 C3 1.375(10) ?
N2 C27 1.463(10) y
N3 C24 1.338(8) ?
N3 C26 1.362(9) ?
N3 C23 1.473(9) ?
N4 C24 1.331(9) ?
N4 C25 1.374(9) ?
N4 C34 1.457(8) ?
C2 C3 1.342(13) y
C2 H2 0.9300 ?
C3 H3 0.9300 ?
C4 C5 1.506(10) ?
C4 H4A 0.9700 ?
C4 H4B 0.9700 ?
C5 C10 1.386(12) ?
C5 C6 1.386(12) ?
C6 C7 1.384(13) ?
C6 H6 0.9300 ?
C7 C8 1.361(15) ?
C7 H7 0.9300 ?
C8 C9 1.362(14) ?
C8 H8 0.9300 ?
C9 C10 1.401(11) ?
C9 H9 0.9300 ?
C11 C12 1.471(11) ?
C11 H11A 0.9700 ?
C11 H11B 0.9700 ?
C12 H12A 0.9700 ?
C12 H12B 0.9700 ?
C13 C14 1.469(11) ?
C13 H13A 0.9700 ?
C13 H13B 0.9700 ?
C14 H14A 0.9700 ?
C14 H14B 0.9700 ?
C15 C16 1.465(12) ?
C15 H15A 0.9700 ?
C15 H15B 0.9700 ?
C16 H16A 0.9700 ?
C16 H16B 0.9700 ?
C17 C18 1.370(10) ?
C17 C22 1.383(10) ?
C18 C19 1.389(11) ?
C18 H18 0.9300 ?
C19 C20 1.353(12) ?
C19 H19 0.9300 ?
C20 C21 1.361(11) ?
C20 H20 0.9300 ?
C21 C22 1.373(10) ?
C21 H21 0.9300 ?
C22 C23 1.497(9) ?
C23 H23A 0.9700 ?
C23 H23B 0.9700 ?
C25 C26 1.325(10) ?
C25 H25 0.9300 ?
C26 H26 0.9300 ?
C27 C28 1.502(10) ?
C27 H27A 0.9700 ?
C27 H27B 0.9700 ?
C28 C29 1.373(11) ?
C28 C33 1.378(11) ?
C29 C30 1.391(13) ?
C29 H29 0.9300 ?
C30 C31 1.364(14) ?
C30 H30 0.9300 ?
C31 C32 1.332(14) ?
C31 H31 0.9300 ?
C32 C33 1.369(12) ?
C32 H32 0.9300 ?
C33 H33 0.9300 ?
C34 C35 1.510(10) ?
C34 H34A 0.9700 ?
C34 H34B 0.9700 ?
C35 C36 1.378(11) ?
C35 C40 1.380(11) ?
C36 C37 1.369(12) ?
C36 H36 0.9300 ?
C37 C38 1.387(14) ?
C37 H37 0.9300 ?
C38 C39 1.348(15) ?
C38 H38 0.9300 ?
C39 C40 1.381(13) ?
C39 H39 0.9300 ?
C40 H40 0.9300 ?
P1 F6 1.511(8) ?
P1 F3 1.520(8) ?
P1 F2 1.523(7) ?
P1 F4 1.533(7) ?
P1 F1 1.540(8) ?
P1 F5 1.569(7) ?
P2 F9 1.553(7) ?
P2 F10 1.565(5) ?
P2 F8 1.575(6) ?
P2 F11 1.576(6) ?
P2 F12 1.576(7) ?
P2 F7 1.579(6) ?
C41 N5 1.462(11) ?
C41 H41A 0.9600 ?
C41 H41B 0.9600 ?
C41 H41C 0.9600 ?
N5 O6 1.209(9) ?
N5 O5 1.223(9) ?

loop_
_geom_hbond_atom_site_label_D
_geom_hbond_atom_site_label_H
_geom_hbond_atom_site_label_A
_geom_hbond_site_symmetry_A
_geom_hbond_distance_DH
_geom_hbond_distance_HA
_geom_hbond_distance_DA
_geom_hbond_angle_DHA
C3 H3 F7 2_666 0.93 2.32 3.233(11) 166
C3 H3 F11 2_666 0.93 2.47 3.217(10) 137
C20 H20 O6 1_455 0.93 2.55 3.400(11) 152
C23 H23A F12 1_455 0.97 2.52 3.444(11) 159
C29 H29 F12 1_455 0.93 2.53 3.401(12) 156
C41 H41B F1 1_455 0.96 2.51 3.039(13) 114

loop_
_geom_torsion_atom_site_label_1
_geom_torsion_atom_site_label_2
_geom_torsion_atom_site_label_3
_geom_torsion_atom_site_label_4
_geom_torsion
C3 N2 C1 N1 -0.3(8)
C27 N2 C1 N1 179.3(6)
C3 N2 C1 Hg1 179.8(6)
C27 N2 C1 Hg1 -0.7(11)
C2 N1 C1 N2 0.2(8)
C4 N1 C1 N2 178.3(6)
C2 N1 C1 Hg1 -179.8(5)
C4 N1 C1 Hg1 -1.8(10)
C24 Hg1 C1 N2 -140.2(12)
C24 Hg1 C1 N1 39.9(16)
C1 N1 C2 C3 -0.1(10)
C4 N1 C2 C3 -178.2(7)
N1 C2 C3 N2 -0.1(10)
C1 N2 C3 C2 0.2(10)
C27 N2 C3 C2 -179.4(7)
C1 N1 C4 C5 108.7(9)
C2 N1 C4 C5 -73.5(10)
N1 C4 C5 C10 -63.8(11)
N1 C4 C5 C6 122.2(9)
C10 C5 C6 C7 -1.6(14)
C4 C5 C6 C7 172.6(8)
C5 C6 C7 C8 0.7(15)
C6 C7 C8 C9 -0.4(17)
C7 C8 C9 C10 1.0(16)
C11 O1 C10 C5 158.7(7)
C11 O1 C10 C9 -20.7(12)
C6 C5 C10 O1 -177.3(7)
C4 C5 C10 O1 8.5(11)
C6 C5 C10 C9 2.1(13)
C4 C5 C10 C9 -172.0(8)
C8 C9 C10 O1 177.5(9)
C8 C9 C10 C5 -1.8(14)
C10 O1 C11 C12 -145.9(7)
C13 O2 C12 C11 -163.2(7)
O1 C11 C12 O2 -64.3(9)
C12 O2 C13 C14 177.9(7)
C15 O3 C14 C13 172.1(7)
O2 C13 C14 O3 69.3(8)
C14 O3 C15 C16 -176.6(7)
C17 O4 C16 C15 -126.7(8)
O3 C15 C16 O4 -68.4(10)
C16 O4 C17 C18 -19.4(12)
C16 O4 C17 C22 163.1(7)
C22 C17 C18 C19 -2.5(13)
O4 C17 C18 C19 -179.8(8)
C17 C18 C19 C20 0.9(15)
C18 C19 C20 C21 0.2(15)
C19 C20 C21 C22 0.3(14)
C20 C21 C22 C17 -1.8(12)
C20 C21 C22 C23 178.8(8)
C18 C17 C22 C21 2.9(12)
O4 C17 C22 C21 -179.5(7)
C18 C17 C22 C23 -177.7(8)
O4 C17 C22 C23 -0.2(10)
C24 N3 C23 C22 125.7(7)
C26 N3 C23 C22 -60.0(9)
C21 C22 C23 N3 109.7(8)
C17 C22 C23 N3 -69.6(9)
C25 N4 C24 N3 1.6(7)
C34 N4 C24 N3 -166.9(6)
C25 N4 C24 Hg1 -177.5(5)
C34 N4 C24 Hg1 14.0(10)
C26 N3 C24 N4 -1.5(7)
C23 N3 C24 N4 173.5(6)
C26 N3 C24 Hg1 177.7(5)
C23 N3 C24 Hg1 -7.3(9)
C1 Hg1 C24 N4 -131.3(12)
C1 Hg1 C24 N3 49.7(15)
C24 N4 C25 C26 -1.1(8)
C34 N4 C25 C26 167.8(6)
N4 C25 C26 N3 0.1(8)
C24 N3 C26 C25 0.9(8)
C23 N3 C26 C25 -174.2(6)
C1 N2 C27 C28 105.1(8)
C3 N2 C27 C28 -75.4(10)
N2 C27 C28 C29 -52.6(11)
N2 C27 C28 C33 132.5(8)
C33 C28 C29 C30 1.9(14)
C27 C28 C29 C30 -173.1(9)
C28 C29 C30 C31 -1.2(16)
C29 C30 C31 C32 0.7(17)
C30 C31 C32 C33 -0.9(17)
C31 C32 C33 C28 1.7(17)
C29 C28 C33 C32 -2.1(14)
C27 C28 C33 C32 173.0(9)
C24 N4 C34 C35 84.0(8)
C25 N4 C34 C35 -83.0(9)
N4 C34 C35 C36 -13.5(11)
N4 C34 C35 C40 165.0(7)
C40 C35 C36 C37 2.3(14)
C34 C35 C36 C37 -179.1(9)
C35 C36 C37 C38 -0.3(17)
C36 C37 C38 C39 -1(2)
C37 C38 C39 C40 1(2)
C36 C35 C40 C39 -2.7(14)
C34 C35 C40 C39 178.6(9)
C38 C39 C40 C35 1.1(18)
